data_4127348
loop_
_publ_author_name
'Zhang, Xiang'
'Dong, Xia'
'Lu, Weigang'
'Luo, Dong'
'Zhu, Xiao-Wei'
'Li, Xue'
'Zhou, Xiao-Ping'
'Li, Dan'

_publ_section_title
;
 Fine-Tuning Apertures of Metal-Organic Cages: Encapsulation of Carbon
 Dioxide in Solution and Solid State.
;
_journal_issue 29
_journal_name_full 'Journal of the American Chemical Society'
_journal_page_first 11621
_journal_page_last 11627
_journal_paper_doi 10.1021/jacs.9b04520
_journal_volume 141
_journal_year 2019
_chemical_formula_sum 'C144 H188 N76 Ni14 O12'
_chemical_formula_weight 3997.63
_space_group_crystal_system tetragonal
_space_group_IT_number 104
_space_group_name_Hall 'P 4 -2n'
_space_group_name_H-M_alt 'P 4 n c'
_symmetry_space_group_name_Hall 'P 4 -2n'
_symmetry_space_group_name_H-M 'P 4 n c'
_atom_sites_solution_hydrogens geom
_audit_creation_method SHELXL-2017/1
_cell_angle_alpha 90
_cell_angle_beta 90
_cell_angle_gamma 90
_cell_formula_units_Z 2
_cell_length_a 17.0704(3)
_cell_length_b 17.0704(3)
_cell_length_c 32.8329(6)
_cell_measurement_reflns_used 2939
_cell_measurement_temperature 100(2)
_cell_measurement_theta_max 73.9020
_cell_measurement_theta_min 4.5550
_cell_volume 9567.5(3)
_computing_structure_refinement 'SHELXL-2017/1 (Sheldrick, 2017)'
_diffrn_ambient_temperature 100(2)
_diffrn_detector_area_resol_mean 10
_diffrn_measured_fraction_theta_full 0.999
_diffrn_measured_fraction_theta_max 0.998
_diffrn_measurement_device_type 'Xcalibur, Atlas, Gemini'
_diffrn_measurement_method '\w scans'
_diffrn_radiation_type CuK\a
_diffrn_radiation_wavelength 1.54178
_diffrn_reflns_av_R_equivalents 0.0612
_diffrn_reflns_av_unetI/netI 0.0304
_diffrn_reflns_Laue_measured_fraction_full 0.999
_diffrn_reflns_Laue_measured_fraction_max 0.998
_diffrn_reflns_limit_h_max 20
_diffrn_reflns_limit_h_min -20
_diffrn_reflns_limit_k_max 20
_diffrn_reflns_limit_k_min -20
_diffrn_reflns_limit_l_max 39
_diffrn_reflns_limit_l_min -39
_diffrn_reflns_number 76959
_diffrn_reflns_point_group_measured_fraction_full 0.999
_diffrn_reflns_point_group_measured_fraction_max 0.998
_diffrn_reflns_theta_full 67.679
_diffrn_reflns_theta_max 68.303
_diffrn_reflns_theta_min 2.918
_diffrn_source 'Enhance (Cu) X-ray Source'
_exptl_absorpt_coefficient_mu 2.017
_exptl_absorpt_correction_T_max 1
_exptl_absorpt_correction_T_min 0.95871
_exptl_absorpt_correction_type multi-scan
_exptl_absorpt_process_details
;
CrysAlisPro 1.171.39.7e (Rigaku Oxford Diffraction, 2015)
Empirical absorption correction using spherical harmonics,
 implemented in SCALE3 ABSPACK scaling algorithm.
;
_exptl_crystal_colour yellow
_exptl_crystal_density_diffrn 1.388
_exptl_crystal_description polyhedron
_exptl_crystal_F_000 4144
_exptl_crystal_size_max 0.18
_exptl_crystal_size_mid 0.14
_exptl_crystal_size_min 0.12
_refine_diff_density_max 0.761
_refine_diff_density_min -0.693
_refine_diff_density_rms 0.079
_refine_ls_abs_structure_details
;
 Refined as an inversion twin.
;
_refine_ls_abs_structure_Flack 0.11(4)
_refine_ls_extinction_method none
_refine_ls_goodness_of_fit_ref 1.050
_refine_ls_hydrogen_treatment constr
_refine_ls_matrix_type full
_refine_ls_number_parameters 550
_refine_ls_number_reflns 8718
_refine_ls_number_restraints 31
_refine_ls_restrained_S_all 1.049
_refine_ls_R_factor_all 0.0550
_refine_ls_R_factor_gt 0.0458
_refine_ls_shift/su_max 0.004
_refine_ls_shift/su_mean 0.000
_refine_ls_structure_factor_coef Fsqd
_refine_ls_weighting_details 'w=1/[\s^2^(Fo^2^)+(0.0769P)^2^+6.1014P] where P=(Fo^2^+2Fc^2^)/3'
_refine_ls_weighting_scheme calc
_refine_ls_wR_factor_gt 0.1206
_refine_ls_wR_factor_ref 0.1274
_reflns_Friedel_coverage 0.962
_reflns_Friedel_fraction_full 0.999
_reflns_Friedel_fraction_max 0.998
_reflns_number_gt 7696
_reflns_number_total 8718
_reflns_threshold_expression 'I > 2\s(I)'
_cod_data_source_file ja9b04520_si_002.cif
_cod_data_source_block Cage1
_cod_original_cell_volume 9567.5(4)
_cod_database_code 4127348
_shelx_shelxl_version_number 2017/1
_shelx_space_group_comment
;
The symmetry employed for this shelxl refinement is uniquely defined
by the following loop, which should always be used as a source of
symmetry information in preference to the above space-group names.
They are only intended as comments.
;

loop_
_space_group_symop_operation_xyz
'x, y, z'
'-y, x, z'
'-x, -y, z'
'y, -x, z'
'-x+1/2, y+1/2, z+1/2'
'x+1/2, -y+1/2, z+1/2'
'-y+1/2, -x+1/2, z+1/2'
'y+1/2, x+1/2, z+1/2'

loop_
_atom_site_label
_atom_site_type_symbol
_atom_site_fract_x
_atom_site_fract_y
_atom_site_fract_z
_atom_site_U_iso_or_equiv
_atom_site_adp_type
_atom_site_occupancy
_atom_site_site_symmetry_order
_atom_site_calc_flag
_atom_site_refinement_flags_posn
_atom_site_refinement_flags_adp
_atom_site_refinement_flags_occupancy
Ni1 Ni 0.69531(6) 0.77505(6) 0.60181(3) 0.0333(3) Uani 1 1 d . . .
Ni2 Ni 0.44331(5) 0.82617(5) 0.72852(4) 0.0302(2) Uani 1 1 d . . .
Ni3 Ni 0.500000 0.500000 0.54682(7) 0.0411(5) Uani 1 4 d S T P
Ni4 Ni 0.500000 0.500000 0.90709(6) 0.0327(5) Uani 1 4 d S T P
Ni5 Ni 0.69638(6) 0.77579(6) 0.85431(3) 0.0307(3) Uani 1 1 d . . .
N2AA N 0.7857(4) 0.7404(4) 0.56089(17) 0.0412(14) Uani 1 1 d . . .
N2 N 0.5995(3) 0.8027(3) 0.81974(15) 0.0308(11) Uani 1 1 d . . .
C3AA C 0.7560(4) 0.6512(4) 0.78994(17) 0.0289(12) Uani 1 1 d . . .
H3AA H 0.727212 0.606674 0.798716 0.035 Uiso 1 1 calc R U .
C5AA C 0.5551(4) 0.7899(4) 0.66640(19) 0.0319(13) Uani 1 1 d . . .
H5AA H 0.522124 0.748364 0.657673 0.038 Uiso 1 1 calc R U .
N6 N 0.7849(3) 0.7401(3) 0.89619(17) 0.0348(12) Uani 1 1 d . . .
N7 N 0.6374(4) 0.8467(3) 0.55840(18) 0.0390(13) Uani 1 1 d . . .
N8 N 0.7639(3) 0.8694(3) 0.82928(18) 0.0375(13) Uani 1 1 d . . .
N9 N 0.6339(3) 0.8485(3) 0.89521(17) 0.0369(12) Uani 1 1 d . . .
N10 N 0.7508(3) 0.7200(3) 0.80731(15) 0.0309(10) Uani 1 1 d . . .
C1 C 0.8893(4) 0.7550(4) 0.7234(3) 0.0503(16) Uani 1 1 d . . .
H1A H 0.904606 0.711616 0.705565 0.075 Uiso 1 1 calc R U .
H1B H 0.863741 0.795928 0.707244 0.075 Uiso 1 1 calc R U .
H1C H 0.935899 0.776612 0.736697 0.075 Uiso 1 1 calc R U .
N14 N 0.6475(3) 0.6753(3) 0.87834(15) 0.0340(11) Uani 1 1 d . . .
N3AA N 0.7533(3) 0.6944(3) 0.63661(15) 0.0328(11) Uani 1 1 d . . .
C1AA C 0.5843(4) 0.6327(4) 0.87726(19) 0.0335(13) Uani 1 1 d . . .
H1AA H 0.542086 0.642662 0.859140 0.040 Uiso 1 1 calc R U .
N17 N 0.6189(3) 0.6951(3) 0.57673(16) 0.0360(12) Uani 1 1 d . . .
N18 N 0.5383(3) 0.8374(3) 0.69864(15) 0.0322(10) Uani 1 1 d . . .
C2AA C 0.5981(4) 0.6218(4) 0.57791(19) 0.0353(14) Uani 1 1 d . . .
H2AA H 0.619100 0.585467 0.596908 0.042 Uiso 1 1 calc R U .
C1CA C 0.6074(4) 0.9488(4) 0.7336(2) 0.0446(15) Uani 1 1 d . . .
H1CA H 0.561581 0.983277 0.732263 0.067 Uiso 1 1 calc R U .
H1CB H 0.655013 0.979487 0.728775 0.067 Uiso 1 1 calc R U .
H1CC H 0.610147 0.924506 0.760627 0.067 Uiso 1 1 calc R U .
N4 N 0.4998(3) 0.8309(3) 0.77831(14) 0.0313(10) Uani 1 1 d . . .
C4CA C 0.4181(4) 0.9212(4) 0.8231(2) 0.0413(15) Uani 1 1 d . . .
H4CA H 0.409136 0.955979 0.799780 0.062 Uiso 1 1 calc R U .
H4CB H 0.427775 0.952653 0.847517 0.062 Uiso 1 1 calc R U .
H4CC H 0.371728 0.888302 0.827337 0.062 Uiso 1 1 calc R U .
C8 C 0.8000(3) 0.7688(3) 0.78496(18) 0.0341(12) Uani 1 1 d . . .
C10 C 0.6941(3) 0.6414(4) 0.90771(18) 0.0340(12) Uani 1 1 d . . .
C11 C 0.6520(4) 0.8687(3) 0.67135(19) 0.0354(12) Uani 1 1 d . . .
C13 C 0.5487(4) 0.8526(3) 0.83948(17) 0.0330(12) Uani 1 1 d . . .
C14 C 0.6006(3) 0.8870(3) 0.70216(18) 0.0335(12) Uani 1 1 d . . .
N15 N 0.5437(3) 0.6020(3) 0.54954(15) 0.0390(11) Uani 1 1 d . . .
N16 N 0.5843(3) 0.5728(3) 0.90434(14) 0.0336(10) Uani 1 1 d . . .
C17 C 0.8170(4) 0.6633(4) 0.61732(18) 0.0349(13) Uani 1 1 d . . .
N19 N 0.8071(3) 0.6502(3) 0.75779(15) 0.0320(10) Uani 1 1 d . . .
C20 C 0.4873(3) 0.8705(3) 0.81481(17) 0.0313(11) Uani 1 1 d . . .
C1BA C 0.7667(5) 0.9512(4) 0.8425(3) 0.0556(19) Uani 1 1 d . . .
H1BA H 0.713316 0.972111 0.844090 0.083 Uiso 1 1 calc R U .
H1BB H 0.797082 0.981912 0.822804 0.083 Uiso 1 1 calc R U .
H1BC H 0.791558 0.954386 0.869309 0.083 Uiso 1 1 calc R U .
C0BA C 0.8042(4) 0.8485(4) 0.7979(2) 0.0392(14) Uani 1 1 d . . .
H0BA H 0.835844 0.885240 0.783692 0.047 Uiso 1 1 calc R U .
C5BA C 0.8310(4) 0.6877(4) 0.57573(19) 0.0404(14) Uani 1 1 d . . .
H5BA H 0.872090 0.665425 0.560017 0.049 Uiso 1 1 calc R U .
C3CA C 0.7283(4) 0.8988(4) 0.6593(2) 0.0431(14) Uani 1 1 d . . .
H3CA H 0.752826 0.939477 0.674377 0.052 Uiso 1 1 calc R U .
C7AA C 0.7690(4) 0.6766(4) 0.91519(19) 0.0375(13) Uani 1 1 d . . .
H7AA H 0.805417 0.653657 0.933525 0.045 Uiso 1 1 calc R U .
C9AA C 0.8346(4) 0.7262(3) 0.75454(19) 0.0362(12) Uani 1 1 d . . .
C2BA C 0.5694(4) 0.8742(4) 0.88085(18) 0.0364(13) Uani 1 1 d . . .
H2BA H 0.535966 0.906491 0.896747 0.044 Uiso 1 1 calc R U .
C4BA C 0.5725(4) 0.7279(4) 0.54620(18) 0.0386(13) Uani 1 1 d . . .
C9 C 0.5836(4) 0.8101(4) 0.53832(19) 0.0427(15) Uani 1 1 d . . .
C6AA C 0.6546(4) 0.5770(4) 0.92385(17) 0.0358(13) Uani 1 1 d . . .
C6BA C 0.8550(4) 0.6114(3) 0.64301(18) 0.0339(12) Uani 1 1 d . . .
C12 C 0.8396(5) 0.8951(6) 0.6164(3) 0.070(2) Uani 1 1 d . . .
H12A H 0.876183 0.851082 0.618679 0.105 Uiso 1 1 calc R U .
H12B H 0.856621 0.937664 0.634362 0.105 Uiso 1 1 calc R U .
H12C H 0.838430 0.913735 0.588193 0.105 Uiso 1 1 calc R U .
N1AA N 0.7610(4) 0.8693(4) 0.6284(2) 0.0436(14) Uani 1 1 d . . .
C8AA C 0.8617(4) 0.7755(5) 0.9014(2) 0.0519(17) Uani 1 1 d . . .
H8AA H 0.886961 0.781159 0.874716 0.078 Uiso 1 1 calc R U .
H8AB H 0.894021 0.741974 0.918843 0.078 Uiso 1 1 calc R U .
H8AC H 0.855997 0.827162 0.914016 0.078 Uiso 1 1 calc R U .
C16 C 0.6493(5) 0.9298(4) 0.5509(2) 0.0567(19) Uani 1 1 d . . .
H16A H 0.647789 0.958231 0.576839 0.085 Uiso 1 1 calc R U .
H16B H 0.607792 0.949362 0.532998 0.085 Uiso 1 1 calc R U .
H16C H 0.700339 0.937749 0.537905 0.085 Uiso 1 1 calc R U .
N0AA N 0.6227(3) 0.8082(3) 0.64845(16) 0.0322(11) Uani 1 1 d . . .
C3BA C 0.6549(5) 0.8670(5) 0.9371(2) 0.059(2) Uani 1 1 d . . .
H3BA H 0.661129 0.818378 0.952571 0.088 Uiso 1 1 calc R U .
H3BB H 0.613394 0.898836 0.949414 0.088 Uiso 1 1 calc R U .
H3BC H 0.704212 0.896353 0.937389 0.088 Uiso 1 1 calc R U .
C4AA C 0.5268(4) 0.6708(4) 0.52943(19) 0.0423(14) Uani 1 1 d . . .
C7BA C 0.5678(4) 0.7921(4) 0.78421(19) 0.0307(13) Uani 1 1 d . . .
H7BA H 0.590652 0.759630 0.763944 0.037 Uiso 1 1 calc R U .
C2CA C 0.7943(5) 0.7632(6) 0.5183(2) 0.066(2) Uani 1 1 d . . .
H2CA H 0.743587 0.758877 0.504541 0.099 Uiso 1 1 calc R U .
H2CB H 0.832341 0.728698 0.505011 0.099 Uiso 1 1 calc R U .
H2CC H 0.812799 0.817520 0.516839 0.099 Uiso 1 1 calc R U .
N4AA N 0.8132(3) 0.6123(3) 0.67878(15) 0.0336(10) Uani 1 1 d . . .
C8BA C 0.4700(6) 0.6766(6) 0.4954(3) 0.062(2) Uani 1 1 d . . .
H8BA H 0.481561 0.636235 0.475105 0.093 Uiso 1 1 calc R U .
H8BB H 0.473962 0.728490 0.482820 0.093 Uiso 1 1 calc R U .
H8BC H 0.416758 0.668993 0.505936 0.093 Uiso 1 1 calc R U .
C9BA C 0.7534(4) 0.6625(4) 0.67303(18) 0.0324(13) Uani 1 1 d . . .
H9BA H 0.715265 0.673750 0.693248 0.039 Uiso 1 1 calc R U .
C0CA C 0.9272(4) 0.5654(4) 0.6357(2) 0.0423(16) Uani 1 1 d . . .
H0CA H 0.914453 0.509449 0.635263 0.063 Uiso 1 1 calc R U .
H0CB H 0.965088 0.575834 0.657431 0.063 Uiso 1 1 calc R U .
H0CC H 0.949963 0.580522 0.609390 0.063 Uiso 1 1 calc R U .
C6CA C 0.6801(5) 0.5231(5) 0.9575(2) 0.0488(19) Uani 1 1 d . . .
H6CA H 0.682464 0.469250 0.947179 0.073 Uiso 1 1 calc R U .
H6CB H 0.642407 0.525929 0.979945 0.073 Uiso 1 1 calc R U .
H6CC H 0.731980 0.538885 0.967234 0.073 Uiso 1 1 calc R U .
N20 N 0.5568(15) 0.0631(16) 0.4711(7) 0.291(8) Uani 1 1 d D U .
O1 O 0.5111(18) 0.0171(17) 0.4877(7) 0.291(8) Uani 1 1 d D U .
O3 O 0.6022(13) 0.1038(13) 0.4911(7) 0.291(8) Uani 1 1 d D U .
O2 O 0.5475(12) 0.0812(14) 0.4343(6) 0.291(8) Uani 1 1 d D U .

loop_
_atom_site_aniso_label
_atom_site_aniso_U_11
_atom_site_aniso_U_22
_atom_site_aniso_U_33
_atom_site_aniso_U_23
_atom_site_aniso_U_13
_atom_site_aniso_U_12
Ni1 0.0371(6) 0.0371(6) 0.0258(5) 0.0065(5) 0.0070(5) 0.0023(4)
Ni2 0.0291(4) 0.0401(4) 0.0215(4) 0.0008(5) -0.0003(5) -0.0018(3)
Ni3 0.0459(8) 0.0459(8) 0.0316(12) 0.000 0.000 0.000
Ni4 0.0335(7) 0.0335(7) 0.0312(11) 0.000 0.000 0.000
Ni5 0.0332(6) 0.0327(6) 0.0262(5) -0.0054(4) -0.0044(4) 0.0005(4)
N2AA 0.046(3) 0.053(4) 0.024(3) 0.011(3) 0.011(2) 0.004(3)
N2 0.032(3) 0.033(2) 0.027(2) -0.0040(19) -0.003(2) 0.0023(19)
C3AA 0.034(3) 0.031(3) 0.021(3) 0.001(2) -0.001(2) 0.000(2)
C5AA 0.034(3) 0.035(3) 0.027(3) 0.002(2) 0.002(2) -0.003(2)
N6 0.032(3) 0.039(3) 0.034(3) -0.003(2) -0.008(2) -0.003(2)
N7 0.050(3) 0.039(3) 0.028(3) 0.008(2) 0.008(3) 0.005(3)
N8 0.036(3) 0.032(3) 0.044(3) -0.008(2) -0.007(2) -0.003(2)
N9 0.042(3) 0.040(3) 0.028(3) -0.010(2) -0.008(2) 0.006(2)
N10 0.034(2) 0.031(2) 0.028(2) 0.000(2) -0.004(2) -0.002(2)
C1 0.053(3) 0.041(3) 0.057(4) 0.002(4) 0.018(4) 0.000(3)
N14 0.036(3) 0.041(3) 0.025(2) -0.004(2) -0.003(2) -0.002(2)
N3AA 0.035(3) 0.038(3) 0.025(3) 0.005(2) 0.004(2) 0.000(2)
C1AA 0.036(3) 0.036(3) 0.028(3) -0.004(2) -0.003(2) 0.001(3)
N17 0.043(3) 0.041(3) 0.024(2) 0.005(2) 0.001(2) 0.001(2)
N18 0.036(2) 0.037(3) 0.024(2) 0.0004(18) 0.0008(19) -0.002(2)
C2AA 0.043(3) 0.037(3) 0.026(3) 0.006(2) -0.001(3) 0.003(3)
C1CA 0.043(3) 0.048(3) 0.043(4) -0.007(3) 0.004(3) -0.012(2)
N4 0.035(2) 0.036(2) 0.023(2) -0.0005(18) 0.0022(19) -0.0010(19)
C4CA 0.047(4) 0.047(4) 0.029(3) -0.002(3) -0.001(3) 0.013(3)
C8 0.035(3) 0.034(3) 0.033(3) 0.000(2) -0.003(2) 0.000(2)
C10 0.037(3) 0.037(3) 0.028(3) -0.004(2) -0.003(2) 0.006(2)
C11 0.039(3) 0.034(3) 0.033(3) 0.003(2) 0.002(2) -0.005(2)
C13 0.042(3) 0.031(3) 0.026(3) -0.002(2) 0.000(2) -0.001(2)
C14 0.034(3) 0.034(3) 0.033(3) 0.002(2) -0.003(2) -0.006(2)
N15 0.045(3) 0.044(3) 0.028(3) 0.003(2) -0.001(2) 0.002(2)
N16 0.036(3) 0.034(3) 0.031(2) -0.002(2) -0.001(2) 0.002(2)
C17 0.037(3) 0.041(3) 0.026(3) 0.003(2) 0.005(2) 0.003(2)
N19 0.037(3) 0.032(2) 0.028(2) 0.001(2) 0.0031(19) 0.0023(19)
C20 0.033(3) 0.035(3) 0.026(3) 0.001(2) 0.003(2) 0.003(2)
C1BA 0.069(5) 0.035(4) 0.063(5) -0.016(3) 0.000(4) -0.003(3)
C0BA 0.040(3) 0.032(3) 0.046(4) 0.004(3) -0.005(3) -0.005(2)
C5BA 0.039(3) 0.055(4) 0.027(3) 0.008(3) 0.011(2) 0.005(3)
C3CA 0.041(3) 0.042(3) 0.047(4) 0.000(3) 0.006(3) -0.005(3)
C7AA 0.041(3) 0.044(3) 0.027(3) -0.005(2) -0.009(2) 0.003(3)
C9AA 0.040(3) 0.032(3) 0.037(3) 0.001(2) 0.003(3) 0.001(2)
C2BA 0.044(3) 0.034(3) 0.030(3) -0.007(2) -0.003(2) 0.007(2)
C4BA 0.043(3) 0.043(3) 0.030(3) 0.009(2) 0.001(2) 0.007(3)
C9 0.049(4) 0.049(4) 0.030(3) 0.008(3) 0.003(3) 0.010(3)
C6AA 0.042(3) 0.040(3) 0.026(3) -0.002(2) -0.003(2) 0.004(2)
C6BA 0.037(3) 0.036(3) 0.028(3) 0.001(2) 0.004(2) 0.002(2)
C12 0.049(4) 0.081(6) 0.080(6) -0.001(5) 0.026(4) -0.017(4)
N1AA 0.046(3) 0.041(3) 0.044(3) 0.006(3) 0.012(3) -0.007(3)
C8AA 0.042(4) 0.065(4) 0.049(4) 0.002(3) -0.014(3) -0.014(3)
C16 0.084(5) 0.040(4) 0.046(4) 0.006(3) 0.001(4) 0.010(4)
N0AA 0.036(3) 0.032(2) 0.029(2) 0.0021(19) 0.003(2) 0.000(2)
C3BA 0.066(5) 0.078(5) 0.033(3) -0.023(3) -0.016(3) 0.021(4)
C4AA 0.044(4) 0.050(4) 0.032(3) 0.005(3) -0.003(3) 0.002(3)
C7BA 0.031(3) 0.036(3) 0.026(3) -0.003(2) -0.001(2) -0.003(2)
C2CA 0.068(5) 0.096(7) 0.034(4) 0.023(4) 0.020(3) 0.026(5)
N4AA 0.042(3) 0.034(3) 0.025(2) -0.002(2) 0.0012(19) 0.001(2)
C8BA 0.068(6) 0.072(6) 0.045(5) 0.014(4) -0.008(4) -0.003(4)
C9BA 0.043(3) 0.033(3) 0.020(3) 0.002(2) 0.002(2) -0.001(3)
C0CA 0.041(4) 0.050(4) 0.036(4) 0.007(3) 0.006(3) 0.009(3)
C6CA 0.056(4) 0.046(4) 0.044(4) 0.003(3) -0.023(4) 0.002(3)
N20 0.186(12) 0.270(15) 0.42(2) 0.119(15) 0.070(13) 0.013(9)
O1 0.186(12) 0.270(15) 0.42(2) 0.119(15) 0.070(13) 0.013(9)
O3 0.186(12) 0.270(15) 0.42(2) 0.119(15) 0.070(13) 0.013(9)
O2 0.186(12) 0.270(15) 0.42(2) 0.119(15) 0.070(13) 0.013(9)

loop_
_atom_type_symbol
_atom_type_description
_atom_type_scat_dispersion_real
_atom_type_scat_dispersion_imag
_atom_type_scat_source
C C 0.0181 0.0091 'International Tables Vol C Tables 4.2.6.8 and 6.1.1.4'
H H 0.0000 0.0000 'International Tables Vol C Tables 4.2.6.8 and 6.1.1.4'
N N 0.0311 0.0180 'International Tables Vol C Tables 4.2.6.8 and 6.1.1.4'
Ni Ni -3.0029 0.5091 'International Tables Vol C Tables 4.2.6.8 and 6.1.1.4'
O O 0.0492 0.0322 'International Tables Vol C Tables 4.2.6.8 and 6.1.1.4'

loop_
_geom_angle_atom_site_label_1
_geom_angle_atom_site_label_2
_geom_angle_atom_site_label_3
_geom_angle
_geom_angle_site_symmetry_1
_geom_angle_site_symmetry_3
N3AA Ni1 N0AA 93.5(2) . .
N3AA Ni1 N17 94.8(2) . .
N0AA Ni1 N17 95.7(2) . .
N3AA Ni1 N7 171.4(2) . .
N0AA Ni1 N7 93.5(2) . .
N17 Ni1 N7 79.6(2) . .
N3AA Ni1 N2AA 79.3(2) . .
N0AA Ni1 N2AA 170.4(2) . .
N17 Ni1 N2AA 91.3(2) . .
N7 Ni1 N2AA 94.2(2) . .
N3AA Ni1 N1AA 91.4(2) . .
N0AA Ni1 N1AA 78.8(2) . .
N17 Ni1 N1AA 171.9(2) . .
N7 Ni1 N1AA 94.8(3) . .
N2AA Ni1 N1AA 94.9(2) . .
N19 Ni2 N4 89.9(2) 2_655 .
N19 Ni2 N4AA 89.7(2) 2_655 2_655
N4 Ni2 N4AA 175.7(2) . 2_655
N19 Ni2 N18 175.9(2) 2_655 .
N4 Ni2 N18 90.4(2) . .
N4AA Ni2 N18 89.7(2) 2_655 .
N15 Ni3 N15 89.873(16) 3_665 4_565
N15 Ni3 N15 89.873(16) 3_665 2_655
N15 Ni3 N15 174.6(3) 4_565 2_655
N15 Ni3 N15 174.6(3) 3_665 .
N15 Ni3 N15 89.874(16) 4_565 .
N15 Ni3 N15 89.872(16) 2_655 .
N16 Ni4 N16 89.871(15) 3_665 4_565
N16 Ni4 N16 89.871(15) 3_665 2_655
N16 Ni4 N16 174.6(3) 4_565 2_655
N16 Ni4 N16 174.6(3) 3_665 .
N16 Ni4 N16 89.871(16) 4_565 .
N16 Ni4 N16 89.871(16) 2_655 .
N10 Ni5 N2 93.1(2) . .
N10 Ni5 N14 94.93(19) . .
N2 Ni5 N14 94.1(2) . .
N10 Ni5 N9 169.8(2) . .
N2 Ni5 N9 79.3(2) . .
N14 Ni5 N9 92.3(2) . .
N10 Ni5 N6 91.8(2) . .
N2 Ni5 N6 171.6(2) . .
N14 Ni5 N6 78.6(2) . .
N9 Ni5 N6 96.6(2) . .
N10 Ni5 N8 79.2(2) . .
N2 Ni5 N8 93.1(2) . .
N14 Ni5 N8 170.9(2) . .
N9 Ni5 N8 94.4(2) . .
N6 Ni5 N8 94.6(2) . .
C5BA N2AA C2CA 119.4(6) . .
C5BA N2AA Ni1 113.1(4) . .
C2CA N2AA Ni1 127.1(5) . .
C7BA N2 C13 104.3(5) . .
C7BA N2 Ni5 143.1(4) . .
C13 N2 Ni5 112.6(4) . .
N10 C3AA N19 113.0(5) . .
N10 C3AA H3AA 123.5 . .
N19 C3AA H3AA 123.5 . .
N0AA C5AA N18 112.8(6) . .
N0AA C5AA H5AA 123.6 . .
N18 C5AA H5AA 123.6 . .
C7AA N6 C8AA 119.1(6) . .
C7AA N6 Ni5 113.9(4) . .
C8AA N6 Ni5 126.6(5) . .
C9 N7 C16 119.0(6) . .
C9 N7 Ni1 113.2(5) . .
C16 N7 Ni1 127.6(5) . .
C0BA N8 C1BA 118.9(6) . .
C0BA N8 Ni5 112.9(4) . .
C1BA N8 Ni5 128.2(5) . .
C2BA N9 C3BA 119.2(6) . .
C2BA N9 Ni5 113.7(4) . .
C3BA N9 Ni5 127.0(5) . .
C3AA N10 C8 105.4(5) . .
C3AA N10 Ni5 141.2(4) . .
C8 N10 Ni5 113.3(4) . .
C9AA C1 H1A 109.5 . .
C9AA C1 H1B 109.5 . .
H1A C1 H1B 109.5 . .
C9AA C1 H1C 109.5 . .
H1A C1 H1C 109.5 . .
H1B C1 H1C 109.5 . .
C1AA N14 C10 105.2(5) . .
C1AA N14 Ni5 142.1(4) . .
C10 N14 Ni5 112.6(4) . .
C9BA N3AA C17 105.0(5) . .
C9BA N3AA Ni1 142.1(5) . .
C17 N3AA Ni1 112.8(4) . .
N14 C1AA N16 113.8(6) . .
N14 C1AA H1AA 123.1 . .
N16 C1AA H1AA 123.1 . .
C2AA N17 C4BA 104.6(5) . .
C2AA N17 Ni1 143.0(5) . .
C4BA N17 Ni1 112.3(4) . .
C5AA N18 C14 105.7(5) . .
C5AA N18 Ni2 121.3(4) . .
C14 N18 Ni2 133.0(4) . .
N17 C2AA N15 114.0(5) . .
N17 C2AA H2AA 123.0 . .
N15 C2AA H2AA 123.0 . .
C14 C1CA H1CA 109.5 . .
C14 C1CA H1CB 109.5 . .
H1CA C1CA H1CB 109.5 . .
C14 C1CA H1CC 109.5 . .
H1CA C1CA H1CC 109.5 . .
H1CB C1CA H1CC 109.5 . .
C7BA N4 C20 104.3(5) . .
C7BA N4 Ni2 122.6(4) . .
C20 N4 Ni2 133.1(4) . .
C20 C4CA H4CA 109.5 . .
C20 C4CA H4CB 109.5 . .
H4CA C4CA H4CB 109.5 . .
C20 C4CA H4CC 109.5 . .
H4CA C4CA H4CC 109.5 . .
H4CB C4CA H4CC 109.5 . .
C9AA C8 N10 109.1(5) . .
C9AA C8 C0BA 134.6(6) . .
N10 C8 C0BA 116.3(5) . .
N14 C10 C6AA 108.6(5) . .
N14 C10 C7AA 117.3(6) . .
C6AA C10 C7AA 134.1(6) . .
N0AA C11 C14 109.9(5) . .
N0AA C11 C3CA 116.3(6) . .
C14 C11 C3CA 133.7(6) . .
C20 C13 N2 110.1(5) . .
C20 C13 C2BA 133.5(6) . .
N2 C13 C2BA 116.4(5) . .
N18 C14 C11 107.1(5) . .
N18 C14 C1CA 124.2(5) . .
C11 C14 C1CA 128.6(5) . .
C2AA N15 C4AA 105.0(5) . .
C2AA N15 Ni3 122.0(4) . .
C4AA N15 Ni3 132.7(5) . .
C1AA N16 C6AA 105.6(5) . .
C1AA N16 Ni4 121.6(4) . .
C6AA N16 Ni4 132.7(4) . .
N3AA C17 C6BA 109.8(5) . .
N3AA C17 C5BA 117.2(5) . .
C6BA C17 C5BA 133.0(6) . .
C3AA N19 C9AA 105.2(5) . .
C3AA N19 Ni2 120.8(4) . 4_565
C9AA N19 Ni2 133.9(4) . 4_565
C13 C20 N4 106.5(5) . .
C13 C20 C4CA 129.3(6) . .
N4 C20 C4CA 124.1(5) . .
N8 C1BA H1BA 109.5 . .
N8 C1BA H1BB 109.5 . .
H1BA C1BA H1BB 109.5 . .
N8 C1BA H1BC 109.5 . .
H1BA C1BA H1BC 109.5 . .
H1BB C1BA H1BC 109.5 . .
N8 C0BA C8 118.3(6) . .
N8 C0BA H0BA 120.8 . .
C8 C0BA H0BA 120.8 . .
N2AA C5BA C17 117.4(6) . .
N2AA C5BA H5BA 121.3 . .
C17 C5BA H5BA 121.3 . .
N1AA C3CA C11 118.3(6) . .
N1AA C3CA H3CA 120.9 . .
C11 C3CA H3CA 120.9 . .
N6 C7AA C10 117.4(6) . .
N6 C7AA H7AA 121.3 . .
C10 C7AA H7AA 121.3 . .
C8 C9AA N19 107.2(5) . .
C8 C9AA C1 127.1(6) . .
N19 C9AA C1 125.7(6) . .
N9 C2BA C13 118.0(6) . .
N9 C2BA H2BA 121.0 . .
C13 C2BA H2BA 121.0 . .
C4AA C4BA N17 109.1(6) . .
C4AA C4BA C9 134.4(6) . .
N17 C4BA C9 116.5(6) . .
N7 C9 C4BA 118.3(6) . .
N16 C6AA C10 106.7(5) . .
N16 C6AA C6CA 124.6(6) . .
C10 C6AA C6CA 128.6(6) . .
N4AA C6BA C17 105.7(5) . .
N4AA C6BA C0CA 125.3(6) . .
C17 C6BA C0CA 129.0(6) . .
N1AA C12 H12A 109.5 . .
N1AA C12 H12B 109.5 . .
H12A C12 H12B 109.5 . .
N1AA C12 H12C 109.5 . .
H12A C12 H12C 109.5 . .
H12B C12 H12C 109.5 . .
C3CA N1AA C12 120.1(7) . .
C3CA N1AA Ni1 113.2(5) . .
C12 N1AA Ni1 126.5(5) . .
N6 C8AA H8AA 109.5 . .
N6 C8AA H8AB 109.5 . .
H8AA C8AA H8AB 109.5 . .
N6 C8AA H8AC 109.5 . .
H8AA C8AA H8AC 109.5 . .
H8AB C8AA H8AC 109.5 . .
N7 C16 H16A 109.5 . .
N7 C16 H16B 109.5 . .
H16A C16 H16B 109.5 . .
N7 C16 H16C 109.5 . .
H16A C16 H16C 109.5 . .
H16B C16 H16C 109.5 . .
C5AA N0AA C11 104.4(5) . .
C5AA N0AA Ni1 142.2(5) . .
C11 N0AA Ni1 113.4(4) . .
N9 C3BA H3BA 109.5 . .
N9 C3BA H3BB 109.5 . .
H3BA C3BA H3BB 109.5 . .
N9 C3BA H3BC 109.5 . .
H3BA C3BA H3BC 109.5 . .
H3BB C3BA H3BC 109.5 . .
C4BA C4AA N15 107.2(5) . .
C4BA C4AA C8BA 129.1(7) . .
N15 C4AA C8BA 123.7(7) . .
N2 C7BA N4 114.8(6) . .
N2 C7BA H7BA 122.6 . .
N4 C7BA H7BA 122.6 . .
N2AA C2CA H2CA 109.5 . .
N2AA C2CA H2CB 109.5 . .
H2CA C2CA H2CB 109.5 . .
N2AA C2CA H2CC 109.5 . .
H2CA C2CA H2CC 109.5 . .
H2CB C2CA H2CC 109.5 . .
C9BA N4AA C6BA 106.3(5) . .
C9BA N4AA Ni2 121.8(4) . 4_565
C6BA N4AA Ni2 131.9(4) . 4_565
C4AA C8BA H8BA 109.5 . .
C4AA C8BA H8BB 109.5 . .
H8BA C8BA H8BB 109.5 . .
C4AA C8BA H8BC 109.5 . .
H8BA C8BA H8BC 109.5 . .
H8BB C8BA H8BC 109.5 . .
N3AA C9BA N4AA 113.2(6) . .
N3AA C9BA H9BA 123.4 . .
N4AA C9BA H9BA 123.4 . .
C6BA C0CA H0CA 109.5 . .
C6BA C0CA H0CB 109.5 . .
H0CA C0CA H0CB 109.5 . .
C6BA C0CA H0CC 109.5 . .
H0CA C0CA H0CC 109.5 . .
H0CB C0CA H0CC 109.5 . .
C6AA C6CA H6CA 109.5 . .
C6AA C6CA H6CB 109.5 . .
H6CA C6CA H6CB 109.5 . .
C6AA C6CA H6CC 109.5 . .
H6CA C6CA H6CC 109.5 . .
H6CB C6CA H6CC 109.5 . .
O3 N20 O1 121.4(15) . .
O3 N20 O2 117.0(15) . .
O1 N20 O2 120.1(15) . .
O1 O1 N20 151(4) 3_655 .

loop_
_geom_bond_atom_site_label_1
_geom_bond_atom_site_label_2
_geom_bond_distance
_geom_bond_site_symmetry_2
Ni1 N3AA 2.044(5) .
Ni1 N0AA 2.049(5) .
Ni1 N17 2.060(6) .
Ni1 N7 2.122(6) .
Ni1 N2AA 2.130(6) .
Ni1 N1AA 2.147(7) .
Ni2 N19 1.891(5) 2_655
Ni2 N4 1.900(5) .
Ni2 N4AA 1.902(5) 2_655
Ni2 N18 1.904(5) .
Ni3 N15 1.896(6) 3_665
Ni3 N15 1.896(6) 4_565
Ni3 N15 1.896(6) 2_655
Ni3 N15 1.896(6) .
Ni4 N16 1.904(5) 3_665
Ni4 N16 1.904(5) 4_565
Ni4 N16 1.904(5) 2_655
Ni4 N16 1.904(5) .
Ni5 N10 2.037(5) .
Ni5 N2 2.058(5) .
Ni5 N14 2.064(5) .
Ni5 N9 2.117(6) .
Ni5 N6 2.132(6) .
Ni5 N8 2.135(6) .
N2AA C5BA 1.283(9) .
N2AA C2CA 1.458(9) .
N2 C7BA 1.299(8) .
N2 C13 1.377(8) .
C3AA N10 1.308(8) .
C3AA N19 1.370(8) .
C3AA H3AA 0.9500 .
C5AA N0AA 1.334(8) .
C5AA N18 1.363(8) .
C5AA H5AA 0.9500 .
N6 C7AA 1.280(9) .
N6 C8AA 1.454(8) .
N7 C9 1.292(10) .
N7 C16 1.453(9) .
N8 C0BA 1.290(9) .
N8 C1BA 1.463(8) .
N9 C2BA 1.275(8) .
N9 C3BA 1.455(8) .
N10 C8 1.391(8) .
C1 C9AA 1.469(9) .
C1 H1A 0.9800 .
C1 H1B 0.9800 .
C1 H1C 0.9800 .
N14 C1AA 1.302(9) .
N14 C10 1.377(8) .
N3AA C9BA 1.314(8) .
N3AA C17 1.367(8) .
C1AA N16 1.354(8) .
C1AA H1AA 0.9500 .
N17 C2AA 1.300(9) .
N17 C4BA 1.395(8) .
N18 C14 1.364(8) .
C2AA N15 1.359(9) .
C2AA H2AA 0.9500 .
C1CA C14 1.481(9) .
C1CA H1CA 0.9800 .
C1CA H1CB 0.9800 .
C1CA H1CC 0.9800 .
N4 C7BA 1.350(8) .
N4 C20 1.392(7) .
C4CA C20 1.489(9) .
C4CA H4CA 0.9800 .
C4CA H4CB 0.9800 .
C4CA H4CC 0.9800 .
C8 C9AA 1.369(9) .
C8 C0BA 1.427(9) .
C10 C6AA 1.394(9) .
C10 C7AA 1.434(9) .
C11 N0AA 1.372(8) .
C11 C14 1.376(9) .
C11 C3CA 1.453(9) .
C13 C20 1.360(8) .
C13 C2BA 1.451(8) .
N15 C4AA 1.378(8) .
N16 C6AA 1.363(8) .
C17 C6BA 1.384(9) .
C17 C5BA 1.447(8) .
N19 C9AA 1.384(8) .
C1BA H1BA 0.9800 .
C1BA H1BB 0.9800 .
C1BA H1BC 0.9800 .
C0BA H0BA 0.9500 .
C5BA H5BA 0.9500 .
C3CA N1AA 1.264(9) .
C3CA H3CA 0.9500 .
C7AA H7AA 0.9500 .
C2BA H2BA 0.9500 .
C4BA C4AA 1.365(10) .
C4BA C9 1.438(9) .
C6AA C6CA 1.502(9) .
C6BA N4AA 1.374(8) .
C6BA C0CA 1.482(9) .
C12 N1AA 1.465(9) .
C12 H12A 0.9800 .
C12 H12B 0.9800 .
C12 H12C 0.9800 .
C8AA H8AA 0.9800 .
C8AA H8AB 0.9800 .
C8AA H8AC 0.9800 .
C16 H16A 0.9800 .
C16 H16B 0.9800 .
C16 H16C 0.9800 .
C3BA H3BA 0.9800 .
C3BA H3BB 0.9800 .
C3BA H3BC 0.9800 .
C4AA C8BA 1.482(11) .
C7BA H7BA 0.9500 .
C2CA H2CA 0.9800 .
C2CA H2CB 0.9800 .
C2CA H2CC 0.9800 .
N4AA C9BA 1.345(8) .
C8BA H8BA 0.9800 .
C8BA H8BB 0.9800 .
C8BA H8BC 0.9800 .
C9BA H9BA 0.9500 .
C0CA H0CA 0.9800 .
C0CA H0CB 0.9800 .
C0CA H0CC 0.9800 .
C6CA H6CA 0.9800 .
C6CA H6CB 0.9800 .
C6CA H6CC 0.9800 .
N20 O3 1.231(13) .
N20 O1 1.234(12) .
N20 O2 1.257(13) .
O1 O1 0.70(3) 3_655

loop_
_geom_torsion_atom_site_label_1
_geom_torsion_atom_site_label_2
_geom_torsion_atom_site_label_3
_geom_torsion_atom_site_label_4
_geom_torsion
_geom_torsion_site_symmetry_1
_geom_torsion_site_symmetry_4
N19 C3AA N10 C8 1.5(7) . .
N19 C3AA N10 Ni5 -178.6(5) . .
C10 N14 C1AA N16 0.9(7) . .
Ni5 N14 C1AA N16 -174.2(5) . .
N0AA C5AA N18 C14 -2.2(7) . .
N0AA C5AA N18 Ni2 177.9(4) . .
C4BA N17 C2AA N15 2.5(7) . .
Ni1 N17 C2AA N15 -174.9(5) . .
N19 Ni2 N4 C7BA 132.5(5) 2_655 .
N18 Ni2 N4 C7BA -43.4(5) . .
N19 Ni2 N4 C20 -48.6(5) 2_655 .
N18 Ni2 N4 C20 135.5(5) . .
C3AA N10 C8 C9AA -0.8(7) . .
Ni5 N10 C8 C9AA 179.3(4) . .
C3AA N10 C8 C0BA 179.5(5) . .
Ni5 N10 C8 C0BA -0.5(7) . .
C1AA N14 C10 C6AA -0.3(6) . .
Ni5 N14 C10 C6AA 176.5(4) . .
C1AA N14 C10 C7AA 179.5(5) . .
Ni5 N14 C10 C7AA -3.8(6) . .
C7BA N2 C13 C20 0.0(7) . .
Ni5 N2 C13 C20 177.9(4) . .
C7BA N2 C13 C2BA 179.3(5) . .
Ni5 N2 C13 C2BA -2.7(7) . .
C5AA N18 C14 C11 1.2(7) . .
Ni2 N18 C14 C11 -178.9(4) . .
C5AA N18 C14 C1CA -179.7(6) . .
Ni2 N18 C14 C1CA 0.1(9) . .
N0AA C11 C14 N18 0.0(7) . .
C3CA C11 C14 N18 -178.8(7) . .
N0AA C11 C14 C1CA -179.0(6) . .
C3CA C11 C14 C1CA 2.2(12) . .
N17 C2AA N15 C4AA -2.2(8) . .
N17 C2AA N15 Ni3 -176.8(4) . .
N15 Ni3 N15 C2AA -48.6(6) 4_565 .
N15 Ni3 N15 C2AA 126.0(4) 2_655 .
N15 Ni3 N15 C4AA 138.6(5) 4_565 .
N15 Ni3 N15 C4AA -46.8(7) 2_655 .
N14 C1AA N16 C6AA -1.3(7) . .
N14 C1AA N16 Ni4 -177.6(4) . .
C9BA N3AA C17 C6BA 0.5(7) . .
Ni1 N3AA C17 C6BA 177.9(4) . .
C9BA N3AA C17 C5BA 179.2(6) . .
Ni1 N3AA C17 C5BA -3.5(7) . .
N10 C3AA N19 C9AA -1.5(7) . .
N10 C3AA N19 Ni2 178.6(4) . 4_565
N2 C13 C20 N4 -0.1(7) . .
C2BA C13 C20 N4 -179.3(6) . .
N2 C13 C20 C4CA 179.4(6) . .
C2BA C13 C20 C4CA 0.2(12) . .
C7BA N4 C20 C13 0.2(6) . .
Ni2 N4 C20 C13 -178.8(4) . .
C7BA N4 C20 C4CA -179.3(6) . .
Ni2 N4 C20 C4CA 1.7(9) . .
C1BA N8 C0BA C8 -179.1(6) . .
Ni5 N8 C0BA C8 -1.2(7) . .
C9AA C8 C0BA N8 -178.5(7) . .
N10 C8 C0BA N8 1.2(9) . .
C2CA N2AA C5BA C17 -176.2(7) . .
Ni1 N2AA C5BA C17 -3.1(8) . .
N3AA C17 C5BA N2AA 4.5(9) . .
C6BA C17 C5BA N2AA -177.3(7) . .
N0AA C11 C3CA N1AA 2.0(9) . .
C14 C11 C3CA N1AA -179.1(7) . .
C8AA N6 C7AA C10 -176.9(6) . .
Ni5 N6 C7AA C10 -3.4(7) . .
N14 C10 C7AA N6 4.9(8) . .
C6AA C10 C7AA N6 -175.5(6) . .
N10 C8 C9AA N19 -0.1(7) . .
C0BA C8 C9AA N19 179.5(6) . .
N10 C8 C9AA C1 178.6(6) . .
C0BA C8 C9AA C1 -1.7(12) . .
C3AA N19 C9AA C8 0.9(7) . .
Ni2 N19 C9AA C8 -179.3(4) 4_565 .
C3AA N19 C9AA C1 -177.8(7) . .
Ni2 N19 C9AA C1 1.9(10) 4_565 .
C3BA N9 C2BA C13 -177.9(7) . .
Ni5 N9 C2BA C13 -1.3(8) . .
C20 C13 C2BA N9 -178.1(7) . .
N2 C13 C2BA N9 2.8(9) . .
C2AA N17 C4BA C4AA -1.8(7) . .
Ni1 N17 C4BA C4AA 176.5(4) . .
C2AA N17 C4BA C9 180.0(6) . .
Ni1 N17 C4BA C9 -1.7(7) . .
C16 N7 C9 C4BA -179.8(6) . .
Ni1 N7 C9 C4BA -2.7(8) . .
C4AA C4BA C9 N7 -174.6(7) . .
N17 C4BA C9 N7 3.0(9) . .
C1AA N16 C6AA C10 1.0(6) . .
Ni4 N16 C6AA C10 176.7(4) . .
C1AA N16 C6AA C6CA 178.4(6) . .
Ni4 N16 C6AA C6CA -5.8(9) . .
N14 C10 C6AA N16 -0.5(6) . .
C7AA C10 C6AA N16 179.9(6) . .
N14 C10 C6AA C6CA -177.8(6) . .
C7AA C10 C6AA C6CA 2.6(11) . .
N3AA C17 C6BA N4AA -0.7(7) . .
C5BA C17 C6BA N4AA -179.0(7) . .
N3AA C17 C6BA C0CA -178.6(6) . .
C5BA C17 C6BA C0CA 3.1(12) . .
C11 C3CA N1AA C12 -176.9(7) . .
C11 C3CA N1AA Ni1 -2.6(8) . .
N18 C5AA N0AA C11 2.2(7) . .
N18 C5AA N0AA Ni1 179.3(5) . .
C14 C11 N0AA C5AA -1.3(7) . .
C3CA C11 N0AA C5AA 177.8(6) . .
C14 C11 N0AA Ni1 -179.4(4) . .
C3CA C11 N0AA Ni1 -0.3(7) . .
N17 C4BA C4AA N15 0.5(7) . .
C9 C4BA C4AA N15 178.3(7) . .
N17 C4BA C4AA C8BA -178.1(7) . .
C9 C4BA C4AA C8BA -0.4(13) . .
C2AA N15 C4AA C4BA 0.9(7) . .
Ni3 N15 C4AA C4BA 174.6(5) . .
C2AA N15 C4AA C8BA 179.7(7) . .
Ni3 N15 C4AA C8BA -6.6(11) . .
C13 N2 C7BA N4 0.2(7) . .
Ni5 N2 C7BA N4 -176.6(5) . .
C20 N4 C7BA N2 -0.2(7) . .
Ni2 N4 C7BA N2 178.9(4) . .
C17 C6BA N4AA C9BA 0.6(7) . .
C0CA C6BA N4AA C9BA 178.6(6) . .
C17 C6BA N4AA Ni2 179.0(4) . 4_565
C0CA C6BA N4AA Ni2 -3.0(10) . 4_565
C17 N3AA C9BA N4AA -0.2(7) . .
Ni1 N3AA C9BA N4AA -176.2(5) . .
C6BA N4AA C9BA N3AA -0.3(7) . .
Ni2 N4AA C9BA N3AA -178.9(4) 4_565 .
O3 N20 O1 O1 -151(14) . 3_655
O2 N20 O1 O1 43(18) . 3_655
